data_7045206
loop_
_publ_author_name
'Hill, Anthony F.'
'Ma, Chenxi'
'McQueen, Caitlin M. A.'
'Ward, Jas S.'

_publ_section_title
;
 Iridium complexes of perimidine-based N-heterocyclic carbene pincer
 ligands via aminal C-H activation.
;
_journal_issue 5
_journal_name_full 'Dalton transactions (Cambridge, England : 2003)'
_journal_page_first 1577
_journal_page_last 1587
_journal_paper_doi 10.1039/c7dt04572g
_journal_volume 47
_journal_year 2018
_chemical_compound_source 'Research School of Chemistry'
_chemical_formula_moiety 'C45 H44 Cl1 Ir1 N2 P2'
_chemical_formula_sum 'C45 H44 Cl Ir N2 P2'
_chemical_formula_weight 902.48
_space_group_IT_number 14
_space_group_name_Hall '-P 2yn'
_space_group_name_H-M_alt 'P 1 21/n 1'
_symmetry_cell_setting monoclinic
_symmetry_space_group_name_Hall '-P 2yn'
_symmetry_space_group_name_H-M 'P 1 21/n 1'
_atom_sites_solution_hydrogens difmap
_atom_sites_solution_primary other
_audit_creation_date 14-06-25
_audit_creation_method CRYSTALS_ver_14.40
_audit_update_record
;
2014-12-17 deposited with the CCDC.
2017-12-26 downloaded from the CCDC.
;
_cell_angle_alpha 90
_cell_angle_beta 90.1360(11)
_cell_angle_gamma 90
_cell_formula_units_Z 4
_cell_length_a 13.4385(2)
_cell_length_b 14.7888(2)
_cell_length_c 18.0161(2)
_cell_measurement_reflns_used 17915
_cell_measurement_temperature 150
_cell_measurement_theta_max 30
_cell_measurement_theta_min 2
_cell_volume 3580.50(8)
_computing_cell_refinement 'CrysAlis, (Oxford Diffraction, 2002)'
_computing_data_collection 'Xcalibur, (Oxford Diffraction, 2010)'
_computing_data_reduction 'CrysAlis, (Oxford Diffraction, 2002)'
_computing_molecular_graphics 'CAMERON (Watkin et al., 1996)'
_computing_publication_material 'CRYSTALS (Betteridge et al., 2003)'
_computing_structure_refinement 'CRYSTALS (Betteridge et al., 2003)'
_computing_structure_solution 'Superflip (Palatinus & Chapuis, 2007)'
_diffrn_ambient_temperature 150
_diffrn_measured_fraction_theta_full 1.000
_diffrn_measured_fraction_theta_max 0.868
_diffrn_measurement_device Area
_diffrn_measurement_device_type 'Oxford Diffraction Xcalibur'
_diffrn_measurement_method \w
_diffrn_radiation_monochromator graphite
_diffrn_radiation_type 'Mo K\a'
_diffrn_radiation_wavelength 0.71073
_diffrn_reflns_av_R_equivalents 0.028
_diffrn_reflns_limit_h_max 18
_diffrn_reflns_limit_h_min -18
_diffrn_reflns_limit_k_max 20
_diffrn_reflns_limit_k_min -18
_diffrn_reflns_limit_l_max 25
_diffrn_reflns_limit_l_min -23
_diffrn_reflns_number 34223
_diffrn_reflns_theta_full 26.365
_diffrn_reflns_theta_max 29.839
_diffrn_reflns_theta_min 1.782
_diffrn_standards_number 0
_exptl_absorpt_coefficient_mu 3.930
_exptl_absorpt_correction_T_max 0.80
_exptl_absorpt_correction_T_min 0.54
_exptl_absorpt_correction_type multi-scan
_exptl_absorpt_process_details 'CrysAlis, (Oxford Diffraction, 2002)'
_exptl_crystal_colour orange
_exptl_crystal_density_diffrn 1.674
_exptl_crystal_density_method 'not measured'
_exptl_crystal_description prism
_exptl_crystal_F_000 1808
_exptl_crystal_recrystallization_method 'Re-crystallisation from solvent: benzene/hexane'
_exptl_crystal_size_max 0.252
_exptl_crystal_size_mid 0.113
_exptl_crystal_size_min 0.057
_refine_diff_density_max 0.91
_refine_diff_density_min -1.14
_refine_ls_extinction_method None
_refine_ls_goodness_of_fit_ref 0.9443
_refine_ls_hydrogen_treatment constr
_refine_ls_matrix_type full
_refine_ls_number_parameters 460
_refine_ls_number_reflns 8885
_refine_ls_number_restraints 0
_refine_ls_R_factor_all 0.0316
_refine_ls_R_factor_gt 0.0230
_refine_ls_shift/su_max 0.0052143
_refine_ls_shift/su_mean 0.0001053
_refine_ls_structure_factor_coef Fsqd
_refine_ls_weighting_details
;
 Method, part 1, Chebychev polynomial, (Watkin, 1994, Prince, 1982) 
 [weight] = 1.0/[A~0~*T~0~(x)+A~1~*T~1~(x) ... +A~n-1~]*T~n-1~(x)] 
 where A~i~ are the Chebychev coefficients listed below and x= Fcalc/Fmax 
 Method = Robust Weighting (Prince, 1982) 
 W = [weight] * [1-(deltaF/6*sigmaF)^2^]^2^ 
 A~i~ are: 
 57.3 68.7 33.6 6.20 
;
_refine_ls_weighting_scheme calc
_refine_ls_wR_factor_all 0.0450
_refine_ls_wR_factor_gt 0.0400
_refine_ls_wR_factor_ref 0.0450
_reflns_limit_h_max 18
_reflns_limit_h_min -18
_reflns_limit_k_max 20
_reflns_limit_k_min 0
_reflns_limit_l_max 25
_reflns_limit_l_min 0
_reflns_number_gt 7571
_reflns_number_total 8929
_reflns_threshold_expression I>2.0\s(I)
_oxford_diffrn_Wilson_B_factor 1.06
_oxford_diffrn_Wilson_scale 4.79
_oxford_refine_ls_r_factor_ref 0.0316
_oxford_refine_ls_scale 0.46397(19)
_oxford_reflns_number_all 8885
_oxford_reflns_threshold_expression_ref I>0.0\s(I)
_oxford_structure_analysis_title 'C:\Users\Jas\Desktop\CMA005a\Dat At 21:25 on'
_cod_data_source_file c7dt04572g2.cif
_cod_data_source_block CMA005a
_cod_depositor_comments
;
The following automatic conversions were performed:

'_atom_sites_solution_primary' value 'Other' changed to 'other'
according to
/home/data/users/saulius/crontab/automatic-downloads/rss-feeds/RSC/lib/dictionaries/cif_core.dic
dictionary named 'cif_core.dic' version 2.4.2 from 2011-04-26.

Automatic conversion script
Id: cif_fix_values 4973 2017-02-22 13:04:09Z antanas 

 Adding full bibliography for 7045206--7045211.cif.
;
_cod_original_sg_symbol_H-M 'P 21/n '
_cod_original_formula_sum 'C45 H44 Cl1 Ir1 N2 P2'
_cod_database_code 7045206

loop_
_symmetry_equiv_pos_as_xyz
x,y,z
-x,-y,-z
x+1/2,-y+1/2,z+1/2
-x+1/2,y+1/2,-z+1/2

loop_
_atom_site_label
_atom_site_type_symbol
_atom_site_fract_x
_atom_site_fract_y
_atom_site_fract_z
_atom_site_U_iso_or_equiv
_atom_site_occupancy
_atom_site_adp_type
_atom_site_refinement_flags_posn
Cl1 Cl 0.95022(5) 0.53321(5) 0.62372(4) 0.0206 1.0000 Uani .
Ir1 Ir 0.936928(8) 0.376837(7) 0.660111(6) 0.0127 1.0000 Uani .
N1 N 0.65724(18) 0.53412(17) 0.64220(14) 0.0196 1.0000 Uani .
N2 N 0.72375(18) 0.51001(17) 0.76434(14) 0.0190 1.0000 Uani .
P1 P 0.77166(5) 0.37436(5) 0.61211(4) 0.0142 1.0000 Uani .
P2 P 0.91496(5) 0.43252(5) 0.78548(4) 0.0148 1.0000 Uani .
C1 C 0.7194(2) 0.5702(2) 0.69993(16) 0.0185 1.0000 Uani .
C2 C 0.5614(2) 0.5106(2) 0.66673(18) 0.0225 1.0000 Uani .
C3 C 0.4821(2) 0.5063(2) 0.6182(2) 0.0305 1.0000 Uani .
C4 C 0.3872(2) 0.4830(3) 0.6442(2) 0.0385 1.0000 Uani .
C5 C 0.3720(2) 0.4662(3) 0.7170(3) 0.0390 1.0000 Uani .
C6 C 0.4504(2) 0.4713(2) 0.7695(2) 0.0299 1.0000 Uani .
C7 C 0.4369(3) 0.4504(2) 0.8456(2) 0.0362 1.0000 Uani .
C8 C 0.5158(3) 0.4510(2) 0.8930(2) 0.0359 1.0000 Uani .
C9 C 0.6128(3) 0.4726(2) 0.86828(19) 0.0273 1.0000 Uani .
C10 C 0.6304(2) 0.4925(2) 0.79517(18) 0.0204 1.0000 Uani .
C11 C 0.5476(2) 0.4939(2) 0.74393(19) 0.0227 1.0000 Uani .
C21 C 0.7054(2) 0.4823(2) 0.58446(16) 0.0188 1.0000 Uani .
C22 C 0.8140(2) 0.5174(2) 0.80771(17) 0.0200 1.0000 Uani .
C31 C 0.7707(2) 0.3225(2) 0.51968(15) 0.0177 1.0000 Uani .
C32 C 0.7319(2) 0.2371(2) 0.50495(18) 0.0242 1.0000 Uani .
C33 C 0.7396(2) 0.1998(3) 0.4338(2) 0.0305 1.0000 Uani .
C34 C 0.7832(3) 0.2485(3) 0.37739(18) 0.0311 1.0000 Uani .
C35 C 0.8214(3) 0.3333(3) 0.39146(19) 0.0348 1.0000 Uani .
C36 C 0.8167(2) 0.3695(3) 0.46247(17) 0.0280 1.0000 Uani .
C41 C 0.6719(2) 0.31446(19) 0.66062(16) 0.0166 1.0000 Uani .
C42 C 0.6883(2) 0.2850(2) 0.73263(16) 0.0188 1.0000 Uani .
C43 C 0.6113(3) 0.2479(2) 0.77404(19) 0.0256 1.0000 Uani .
C44 C 0.5178(2) 0.2384(2) 0.7428(2) 0.0276 1.0000 Uani .
C45 C 0.5008(2) 0.2659(2) 0.6702(2) 0.0271 1.0000 Uani .
C46 C 0.5774(2) 0.3037(2) 0.62937(18) 0.0233 1.0000 Uani .
C51 C 1.0187(2) 0.4979(2) 0.82611(16) 0.0193 1.0000 Uani .
C52 C 1.0134(3) 0.5274(2) 0.89986(18) 0.0302 1.0000 Uani .
C53 C 1.0910(3) 0.5766(3) 0.93114(19) 0.0339 1.0000 Uani .
C54 C 1.1744(3) 0.5973(2) 0.88988(19) 0.0290 1.0000 Uani .
C55 C 1.1785(2) 0.5713(2) 0.8168(2) 0.0304 1.0000 Uani .
C56 C 1.1009(2) 0.5220(2) 0.78484(18) 0.0248 1.0000 Uani .
C61 C 0.9020(2) 0.34769(19) 0.85937(15) 0.0188 1.0000 Uani .
C62 C 0.9880(2) 0.3029(2) 0.88360(18) 0.0253 1.0000 Uani .
C63 C 0.9822(3) 0.2335(2) 0.93510(19) 0.0286 1.0000 Uani .
C64 C 0.8917(3) 0.2078(2) 0.96452(18) 0.0281 1.0000 Uani .
C65 C 0.8057(3) 0.2513(2) 0.94138(17) 0.0256 1.0000 Uani .
C66 C 0.8110(2) 0.3210(2) 0.88906(16) 0.0195 1.0000 Uani .
C71 C 1.0374(2) 0.3511(2) 0.57079(18) 0.0264 1.0000 Uani .
C72 C 1.0924(2) 0.3709(2) 0.63710(17) 0.0238 1.0000 Uani .
C73 C 1.1485(3) 0.3014(3) 0.6819(3) 0.0486 1.0000 Uani .
C74 C 1.0859(2) 0.2276(2) 0.7118(2) 0.0298 1.0000 Uani .
C75 C 0.9743(2) 0.24731(19) 0.70876(17) 0.0195 1.0000 Uani .
C76 C 0.9188(2) 0.23114(19) 0.64411(16) 0.0174 1.0000 Uani .
C77 C 0.9650(2) 0.1943(2) 0.57338(18) 0.0244 1.0000 Uani .
C78 C 1.0374(4) 0.2568(3) 0.5380(2) 0.0485 1.0000 Uani .
H11 H 0.6918 0.6280 0.7157 0.0217 1.0000 Uiso R
H12 H 0.7864 0.5801 0.6805 0.0216 1.0000 Uiso R
H31 H 0.4912 0.5188 0.5690 0.0365 1.0000 Uiso R
H41 H 0.3344 0.4797 0.6114 0.0460 1.0000 Uiso R
H51 H 0.3091 0.4502 0.7334 0.0469 1.0000 Uiso R
H71 H 0.3735 0.4360 0.8634 0.0425 1.0000 Uiso R
H81 H 0.5065 0.4369 0.9423 0.0428 1.0000 Uiso R
H91 H 0.6649 0.4728 0.9029 0.0324 1.0000 Uiso R
H211 H 0.7552 0.5201 0.5607 0.0227 1.0000 Uiso R
H212 H 0.6559 0.4656 0.5484 0.0231 1.0000 Uiso R
H221 H 0.7975 0.5112 0.8599 0.0244 1.0000 Uiso R
H222 H 0.8412 0.5770 0.7999 0.0240 1.0000 Uiso R
H321 H 0.7022 0.2046 0.5433 0.0292 1.0000 Uiso R
H331 H 0.7149 0.1426 0.4253 0.0371 1.0000 Uiso R
H341 H 0.7872 0.2244 0.3300 0.0370 1.0000 Uiso R
H351 H 0.8522 0.3657 0.3531 0.0423 1.0000 Uiso R
H361 H 0.8438 0.4256 0.4715 0.0341 1.0000 Uiso R
H421 H 0.7511 0.2902 0.7535 0.0225 1.0000 Uiso R
H431 H 0.6236 0.2291 0.8225 0.0307 1.0000 Uiso R
H441 H 0.4667 0.2131 0.7702 0.0333 1.0000 Uiso R
H451 H 0.4377 0.2604 0.6492 0.0332 1.0000 Uiso R
H461 H 0.5653 0.3223 0.5806 0.0274 1.0000 Uiso R
H521 H 0.9587 0.5134 0.9286 0.0363 1.0000 Uiso R
H531 H 1.0870 0.5948 0.9803 0.0410 1.0000 Uiso R
H541 H 1.2268 0.6286 0.9116 0.0350 1.0000 Uiso R
H551 H 1.2334 0.5871 0.7884 0.0370 1.0000 Uiso R
H561 H 1.1040 0.5048 0.7363 0.0297 1.0000 Uiso R
H621 H 1.0502 0.3200 0.8653 0.0300 1.0000 Uiso R
H631 H 1.0396 0.2034 0.9491 0.0342 1.0000 Uiso R
H641 H 0.8887 0.1612 0.9993 0.0340 1.0000 Uiso R
H651 H 0.7448 0.2340 0.9603 0.0311 1.0000 Uiso R
H661 H 0.7532 0.3500 0.8740 0.0231 1.0000 Uiso R
H711 H 1.0377 0.3995 0.5347 0.0316 1.0000 Uiso R
H721 H 1.1237 0.4293 0.6369 0.0282 1.0000 Uiso R
H731 H 1.1765 0.3315 0.7249 0.0594 1.0000 Uiso R
H732 H 1.2011 0.2786 0.6528 0.0584 1.0000 Uiso R
H741 H 1.1038 0.2137 0.7616 0.0365 1.0000 Uiso R
H742 H 1.0986 0.1746 0.6809 0.0369 1.0000 Uiso R
H751 H 0.9391 0.2352 0.7541 0.0227 1.0000 Uiso R
H761 H 0.8501 0.2104 0.6537 0.0209 1.0000 Uiso R
H771 H 0.9996 0.1397 0.5858 0.0302 1.0000 Uiso R
H772 H 0.9129 0.1799 0.5388 0.0301 1.0000 Uiso R
H781 H 1.1038 0.2316 0.5441 0.0591 1.0000 Uiso R
H782 H 1.0231 0.2619 0.4863 0.0583 1.0000 Uiso R

loop_
_atom_site_aniso_label
_atom_site_aniso_U_11
_atom_site_aniso_U_22
_atom_site_aniso_U_33
_atom_site_aniso_U_23
_atom_site_aniso_U_13
_atom_site_aniso_U_12
Cl1 0.0192(3) 0.0158(3) 0.0268(4) 0.0040(3) 0.0040(3) -0.0010(3)
Ir1 0.01224(4) 0.01255(5) 0.01333(4) 0.00002(4) 0.00073(3) -0.00070(4)
N1 0.0167(11) 0.0185(12) 0.0234(13) -0.0006(10) 0.0006(10) 0.0015(10)
N2 0.0183(12) 0.0185(12) 0.0204(12) 0.0009(10) 0.0014(10) 0.0007(10)
P1 0.0140(3) 0.0150(3) 0.0135(3) -0.0006(3) 0.0006(2) -0.0007(3)
P2 0.0161(3) 0.0145(3) 0.0137(3) 0.0005(3) 0.0001(3) -0.0022(3)
C1 0.0185(13) 0.0161(13) 0.0209(14) -0.0013(11) 0.0023(11) -0.0017(11)
C2 0.0161(13) 0.0175(14) 0.0339(17) -0.0048(12) 0.0024(12) 0.0023(11)
C3 0.0218(15) 0.0322(19) 0.0374(19) -0.0037(15) -0.0034(14) 0.0052(14)
C4 0.0158(15) 0.039(2) 0.060(3) -0.0152(19) -0.0042(16) 0.0052(14)
C5 0.0147(14) 0.032(2) 0.070(3) -0.0179(19) 0.0098(16) -0.0006(14)
C6 0.0250(16) 0.0191(16) 0.046(2) -0.0057(14) 0.0130(15) -0.0021(13)
C7 0.0335(19) 0.0239(18) 0.051(2) -0.0087(16) 0.0224(17) -0.0065(15)
C8 0.049(2) 0.0221(17) 0.036(2) -0.0014(14) 0.0266(18) -0.0015(16)
C9 0.0367(18) 0.0176(15) 0.0275(16) 0.0004(12) 0.0102(14) 0.0022(13)
C10 0.0229(14) 0.0112(13) 0.0272(15) -0.0027(11) 0.0087(12) 0.0012(11)
C11 0.0180(14) 0.0142(14) 0.0358(18) -0.0050(12) 0.0054(13) 0.0022(11)
C21 0.0180(13) 0.0193(14) 0.0190(14) 0.0021(11) -0.0006(11) 0.0033(11)
C22 0.0237(14) 0.0159(14) 0.0204(14) -0.0046(11) 0.0010(12) 0.0022(12)
C31 0.0132(12) 0.0241(15) 0.0157(13) -0.0035(11) 0.0001(10) 0.0016(11)
C32 0.0220(14) 0.0266(16) 0.0240(15) -0.0058(13) 0.0035(12) -0.0016(13)
C33 0.0247(16) 0.0320(19) 0.0348(18) -0.0164(15) 0.0007(14) -0.0016(14)
C34 0.0282(17) 0.045(2) 0.0197(15) -0.0153(15) -0.0006(13) 0.0048(15)
C35 0.045(2) 0.041(2) 0.0177(15) -0.0030(14) 0.0054(14) -0.0015(17)
C36 0.0340(16) 0.0272(16) 0.0228(14) -0.0053(14) 0.0032(12) -0.0046(15)
C41 0.0155(12) 0.0140(13) 0.0204(14) -0.0018(11) 0.0028(11) -0.0014(10)
C42 0.0204(14) 0.0160(13) 0.0199(14) -0.0014(11) 0.0043(11) 0.0003(11)
C43 0.0335(17) 0.0171(15) 0.0262(16) 0.0018(12) 0.0099(14) -0.0021(13)
C44 0.0246(16) 0.0178(15) 0.0404(19) -0.0037(13) 0.0135(14) -0.0048(13)
C45 0.0168(14) 0.0253(17) 0.0392(19) -0.0068(14) 0.0038(13) -0.0040(13)
C46 0.0199(14) 0.0248(16) 0.0250(15) -0.0058(13) 0.0001(12) -0.0035(12)
C51 0.0242(15) 0.0146(13) 0.0191(14) 0.0000(11) -0.0021(12) -0.0028(11)
C52 0.0359(19) 0.0344(19) 0.0202(16) -0.0047(14) 0.0004(14) -0.0143(16)
C53 0.046(2) 0.0338(19) 0.0215(16) -0.0031(14) -0.0070(15) -0.0138(17)
C54 0.0293(16) 0.0248(17) 0.0330(17) -0.0062(13) -0.0111(14) -0.0073(13)
C55 0.0209(15) 0.0331(19) 0.0372(19) -0.0079(15) 0.0006(14) -0.0061(14)
C56 0.0207(14) 0.0301(17) 0.0235(15) -0.0089(13) 0.0017(12) -0.0056(13)
C61 0.0270(15) 0.0164(13) 0.0129(12) -0.0011(10) -0.0028(11) -0.0013(11)
C62 0.0241(15) 0.0273(17) 0.0244(15) 0.0047(13) -0.0039(12) -0.0027(13)
C63 0.0325(17) 0.0261(17) 0.0272(16) 0.0065(13) -0.0104(14) -0.0014(14)
C64 0.0430(19) 0.0213(16) 0.0198(15) 0.0048(12) -0.0053(14) -0.0045(14)
C65 0.0343(17) 0.0213(16) 0.0212(15) -0.0004(12) 0.0063(13) -0.0078(13)
C66 0.0247(14) 0.0158(14) 0.0181(13) 0.0002(11) 0.0009(11) -0.0009(11)
C71 0.0308(16) 0.0225(16) 0.0262(16) -0.0049(12) 0.0142(13) -0.0046(13)
C72 0.0145(12) 0.0224(15) 0.0345(16) 0.0028(14) 0.0069(11) -0.0005(13)
C73 0.0193(16) 0.043(2) 0.083(3) 0.027(2) 0.0038(19) 0.0089(16)
C74 0.0223(15) 0.0306(18) 0.0365(18) 0.0086(15) -0.0062(14) 0.0075(14)
C75 0.0237(14) 0.0105(13) 0.0243(15) 0.0056(11) 0.0015(12) 0.0018(11)
C76 0.0173(13) 0.0095(12) 0.0253(15) 0.0010(11) 0.0029(11) 0.0000(10)
C77 0.0290(16) 0.0191(15) 0.0253(16) -0.0055(12) 0.0035(13) 0.0040(13)
C78 0.072(3) 0.029(2) 0.045(2) -0.0190(17) 0.032(2) -0.019(2)

loop_
_atom_type_symbol
_atom_type_scat_dispersion_real
_atom_type_scat_dispersion_imag
_atom_type_scat_Cromer_Mann_a1
_atom_type_scat_Cromer_Mann_b1
_atom_type_scat_Cromer_Mann_a2
_atom_type_scat_Cromer_Mann_b2
_atom_type_scat_Cromer_Mann_a3
_atom_type_scat_Cromer_Mann_b3
_atom_type_scat_Cromer_Mann_a4
_atom_type_scat_Cromer_Mann_b4
_atom_type_scat_Cromer_Mann_c
_atom_type_scat_source
C 0.0033 0.0016 2.3100 20.8439 1.0200 10.2075 1.5886 0.5687 0.8650 51.6512 0.2156 'International Tables Vol C 4.2.6.8 and 6.1.1.4'
H 0.0000 0.0000 0.4930 10.5109 0.3229 26.1257 0.1402 3.1424 0.0408 57.7998 0.0030 'International Tables Vol C 4.2.6.8 and 6.1.1.4'
Cl 0.1484 0.1585 11.4604 0.0104 7.1964 1.1662 6.2556 18.5194 1.6455 47.7784 -9.5574 'International Tables Vol C 4.2.6.8 and 6.1.1.4'
Ir -1.4442 7.9887 27.3049 1.5928 16.7296 8.8655 15.6115 0.4179 5.8338 45.0011 11.4722 'International Tables Vol C 4.2.6.8 and 6.1.1.4'
N 0.0061 0.0033 12.2126 0.0057 3.1322 9.8933 2.0125 28.9975 1.1663 0.5826 -11.5290 'International Tables Vol C 4.2.6.8 and 6.1.1.4'
P 0.1023 0.0942 6.4345 1.9067 4.1791 27.1570 1.7800 0.5260 1.4908 68.1645 1.1149 'International Tables Vol C 4.2.6.8 and 6.1.1.4'

loop_
_geom_angle_atom_site_label_1
_geom_angle_atom_site_label_2
_geom_angle_atom_site_label_3
_geom_angle
_geom_angle_publ_flag
Cl1 Ir1 P1 89.18(3) yes
Cl1 Ir1 P2 86.37(3) yes
P1 Ir1 P2 103.19(2) yes
Cl1 Ir1 C71 85.33(9) yes
P1 Ir1 C71 108.31(10) yes
P2 Ir1 C71 147.25(9) yes
Cl1 Ir1 C72 85.01(9) yes
P1 Ir1 C72 147.34(9) yes
P2 Ir1 C72 108.46(9) yes
C71 Ir1 C72 39.24(12) yes
Cl1 Ir1 C75 160.32(8) yes
P1 Ir1 C75 110.41(8) yes
P2 Ir1 C75 87.25(8) yes
C71 Ir1 C75 90.06(12) yes
C72 Ir1 C75 79.40(12) yes
Cl1 Ir1 C76 156.57(8) yes
P1 Ir1 C76 80.42(8) yes
P2 Ir1 C76 116.35(8) yes
C71 Ir1 C76 78.22(12) yes
C72 Ir1 C76 92.46(12) yes
C75 Ir1 C76 37.58(11) yes
C1 N1 C2 113.4(2) yes
C1 N1 C21 117.2(2) yes
C2 N1 C21 120.5(3) yes
C1 N2 C10 113.2(2) yes
C1 N2 C22 114.5(2) yes
C10 N2 C22 123.5(3) yes
Ir1 P1 C21 121.31(10) yes
Ir1 P1 C31 109.92(9) yes
C21 P1 C31 96.41(13) yes
Ir1 P1 C41 121.16(10) yes
C21 P1 C41 100.91(13) yes
C31 P1 C41 103.15(13) yes
Ir1 P2 C22 120.79(10) yes
Ir1 P2 C51 117.00(10) yes
C22 P2 C51 96.33(14) yes
Ir1 P2 C61 117.08(9) yes
C22 P2 C61 103.30(14) yes
C51 P2 C61 98.23(13) yes
N2 C1 N1 111.7(2) yes
N2 C1 H11 108.5 no
N1 C1 H11 108.4 no
N2 C1 H12 109.8 no
N1 C1 H12 109.3 no
H11 C1 H12 109.0 no
N1 C2 C3 121.3(3) yes
N1 C2 C11 118.1(3) yes
C3 C2 C11 120.6(3) yes
C2 C3 C4 120.1(4) yes
C2 C3 H31 120.0 no
C4 C3 H31 119.8 no
C3 C4 C5 120.6(4) yes
C3 C4 H41 119.9 no
C5 C4 H41 119.5 no
C4 C5 C6 121.6(3) yes
C4 C5 H51 119.7 no
C6 C5 H51 118.6 no
C5 C6 C7 122.5(3) yes
C5 C6 C11 118.6(3) yes
C7 C6 C11 118.9(3) yes
C6 C7 C8 120.3(3) yes
C6 C7 H71 120.0 no
C8 C7 H71 119.8 no
C7 C8 C9 121.5(3) yes
C7 C8 H81 119.7 no
C9 C8 H81 118.8 no
C8 C9 C10 120.8(3) yes
C8 C9 H91 118.6 no
C10 C9 H91 120.6 no
N2 C10 C9 125.4(3) yes
N2 C10 C11 115.7(3) yes
C9 C10 C11 118.9(3) yes
C10 C11 C6 119.7(3) yes
C10 C11 C2 121.6(3) yes
C6 C11 C2 118.5(3) yes
P1 C21 N1 117.9(2) yes
P1 C21 H211 106.1 no
N1 C21 H211 108.8 no
P1 C21 H212 106.6 no
N1 C21 H212 108.2 no
H211 C21 H212 109.0 no
P2 C22 N2 115.9(2) yes
P2 C22 H221 107.9 no
N2 C22 H221 108.9 no
P2 C22 H222 107.6 no
N2 C22 H222 107.9 no
H221 C22 H222 108.3 no
P1 C31 C32 123.7(2) yes
P1 C31 C36 117.5(2) yes
C32 C31 C36 118.7(3) yes
C31 C32 C33 120.3(3) yes
C31 C32 H321 119.3 no
C33 C32 H321 120.5 no
C32 C33 C34 120.1(3) yes
C32 C33 H331 119.1 no
C34 C33 H331 120.7 no
C33 C34 C35 119.9(3) yes
C33 C34 H341 120.3 no
C35 C34 H341 119.8 no
C34 C35 C36 120.1(3) yes
C34 C35 H351 119.6 no
C36 C35 H351 120.2 no
C31 C36 C35 120.8(3) yes
C31 C36 H361 119.7 no
C35 C36 H361 119.5 no
P1 C41 C42 119.0(2) yes
P1 C41 C46 121.9(2) yes
C42 C41 C46 118.9(3) yes
C41 C42 C43 120.7(3) yes
C41 C42 H421 119.7 no
C43 C42 H421 119.6 no
C42 C43 C44 119.9(3) yes
C42 C43 H431 119.3 no
C44 C43 H431 120.8 no
C43 C44 C45 120.1(3) yes
C43 C44 H441 119.9 no
C45 C44 H441 120.1 no
C44 C45 C46 119.9(3) yes
C44 C45 H451 120.3 no
C46 C45 H451 119.8 no
C41 C46 C45 120.6(3) yes
C41 C46 H461 120.1 no
C45 C46 H461 119.4 no
P2 C51 C52 120.0(2) yes
P2 C51 C56 121.8(2) yes
C52 C51 C56 118.2(3) yes
C51 C52 C53 120.6(3) yes
C51 C52 H521 120.3 no
C53 C52 H521 119.1 no
C52 C53 C54 120.5(3) yes
C52 C53 H531 119.7 no
C54 C53 H531 119.8 no
C53 C54 C55 119.3(3) yes
C53 C54 H541 120.0 no
C55 C54 H541 120.7 no
C54 C55 C56 120.7(3) yes
C54 C55 H551 119.5 no
C56 C55 H551 119.8 no
C55 C56 C51 120.7(3) yes
C55 C56 H561 120.5 no
C51 C56 H561 118.8 no
P2 C61 C62 118.0(2) yes
P2 C61 C66 123.8(2) yes
C62 C61 C66 118.1(3) yes
C61 C62 C63 120.8(3) yes
C61 C62 H621 119.9 no
C63 C62 H621 119.3 no
C62 C63 C64 120.8(3) yes
C62 C63 H631 119.4 no
C64 C63 H631 119.8 no
C63 C64 C65 119.4(3) yes
C63 C64 H641 120.0 no
C65 C64 H641 120.6 no
C64 C65 C66 120.1(3) yes
C64 C65 H651 119.9 no
C66 C65 H651 119.9 no
C65 C66 C61 120.9(3) yes
C65 C66 H661 119.6 no
C61 C66 H661 119.5 no
Ir1 C71 C72 70.21(16) yes
Ir1 C71 C78 117.3(2) yes
C72 C71 C78 120.9(3) yes
Ir1 C71 H711 112.2 no
C72 C71 H711 114.0 no
C78 C71 H711 114.7 no
Ir1 C72 C71 70.56(16) yes
Ir1 C72 C73 114.4(2) yes
C71 C72 C73 124.3(3) yes
Ir1 C72 H721 113.1 no
C71 C72 H721 113.9 no
C73 C72 H721 113.4 no
C72 C73 C74 114.4(3) yes
C72 C73 H731 107.8 no
C74 C73 H731 105.6 no
C72 C73 H732 108.7 no
C74 C73 H732 111.5 no
H731 C73 H732 108.6 no
C73 C74 C75 113.9(3) yes
C73 C74 H741 111.1 no
C75 C74 H741 108.7 no
C73 C74 H742 106.5 no
C75 C74 H742 107.7 no
H741 C74 H742 108.7 no
C74 C75 Ir1 114.2(2) yes
C74 C75 C76 121.2(3) yes
Ir1 C75 C76 72.07(17) yes
C74 C75 H751 114.8 no
Ir1 C75 H751 113.2 no
C76 C75 H751 114.3 no
Ir1 C76 C75 70.35(16) yes
Ir1 C76 C77 114.7(2) yes
C75 C76 C77 122.7(3) yes
Ir1 C76 H761 112.7 no
C75 C76 H761 113.8 no
C77 C76 H761 114.7 no
C76 C77 C78 113.9(3) yes
C76 C77 H771 107.8 no
C78 C77 H771 107.8 no
C76 C77 H772 109.0 no
C78 C77 H772 109.7 no
H771 C77 H772 108.5 no
C71 C78 C77 113.8(3) yes
C71 C78 H781 108.1 no
C77 C78 H781 108.3 no
C71 C78 H782 108.0 no
C77 C78 H782 109.6 no
H781 C78 H782 108.9 no

loop_
_geom_bond_atom_site_label_1
_geom_bond_atom_site_label_2
_geom_bond_distance
_geom_bond_publ_flag
Cl1 Ir1 2.4105(7) yes
Ir1 P1 2.3817(7) yes
Ir1 P2 2.4228(7) yes
Ir1 C71 2.137(3) yes
Ir1 C72 2.132(3) yes
Ir1 C75 2.165(3) yes
Ir1 C76 2.187(3) yes
N1 C1 1.436(4) yes
N1 C2 1.406(4) yes
N1 C21 1.446(4) yes
N2 C1 1.464(4) yes
N2 C10 1.397(4) yes
N2 C22 1.445(4) yes
P1 C21 1.894(3) yes
P1 C31 1.834(3) yes
P1 C41 1.831(3) yes
P2 C22 1.892(3) yes
P2 C51 1.846(3) yes
P2 C61 1.838(3) yes
C1 H11 0.975 no
C1 H12 0.978 no
C2 C3 1.378(4) yes
C2 C11 1.425(5) yes
C3 C4 1.402(5) yes
C3 H31 0.915 no
C4 C5 1.351(6) yes
C4 H41 0.924 no
C5 C6 1.415(5) yes
C5 H51 0.927 no
C6 C7 1.419(5) yes
C6 C11 1.426(4) yes
C7 C8 1.360(6) yes
C7 H71 0.935 no
C8 C9 1.415(5) yes
C8 H81 0.922 no
C9 C10 1.371(4) yes
C9 H91 0.936 no
C10 C11 1.444(4) yes
C21 H211 0.971 no
C21 H212 0.962 no
C22 H221 0.971 no
C22 H222 0.965 no
C31 C32 1.391(4) yes
C31 C36 1.390(4) yes
C32 C33 1.399(4) yes
C32 H321 0.932 no
C33 C34 1.378(5) yes
C33 H331 0.922 no
C34 C35 1.379(5) yes
C34 H341 0.927 no
C35 C36 1.388(4) yes
C35 H351 0.937 no
C36 H361 0.921 no
C41 C42 1.386(4) yes
C41 C46 1.397(4) yes
C42 C43 1.390(4) yes
C42 H421 0.927 no
C43 C44 1.383(5) yes
C43 H431 0.931 no
C44 C45 1.388(5) yes
C44 H441 0.926 no
C45 C46 1.384(4) yes
C45 H451 0.931 no
C46 H461 0.935 no
C51 C52 1.401(4) yes
C51 C56 1.380(4) yes
C52 C53 1.389(5) yes
C52 H521 0.924 no
C53 C54 1.381(5) yes
C53 H531 0.928 no
C54 C55 1.372(5) yes
C54 H541 0.928 no
C55 C56 1.396(4) yes
C55 H551 0.929 no
C56 H561 0.912 no
C61 C62 1.401(4) yes
C61 C66 1.393(4) yes
C62 C63 1.386(4) yes
C62 H621 0.935 no
C63 C64 1.381(5) yes
C63 H631 0.925 no
C64 C65 1.386(5) yes
C64 H641 0.932 no
C65 C66 1.398(4) yes
C65 H651 0.923 no
C66 H661 0.927 no
C71 C72 1.433(4) yes
C71 C78 1.515(5) yes
C71 H711 0.966 no
C72 C73 1.510(5) yes
C72 H721 0.961 no
C73 C74 1.480(5) yes
C73 H731 0.968 no
C73 H732 0.943 no
C74 C75 1.529(4) yes
C74 H741 0.950 no
C74 H742 0.976 no
C75 C76 1.402(4) yes
C75 H751 0.962 no
C76 C77 1.519(4) yes
C76 H761 0.989 no
C77 C78 1.488(5) yes
C77 H771 0.957 no
C77 H772 0.960 no
C78 H781 0.973 no
C78 H782 0.953 no

loop_
_geom_hbond_atom_site_label_D
_geom_hbond_atom_site_label_H
_geom_hbond_atom_site_label_A
_geom_hbond_angle_DHA
_geom_hbond_distance_DH
_geom_hbond_distance_HA
_geom_hbond_distance_DA
_geom_hbond_publ_flag
C75 H751 C61 127.00 0.962 2.573 3.244(5) yes
